data_4077848
loop_
_publ_author_name
'Adams, Richard D.'
'Fang, Fang'
'Zhang, Qiang'
'Hall, Michael B.'
'Trufan, Eszter'

_publ_section_title
;
 \a-Cleavage of Phenyl Groups from GePh3Ligands in Iridium Carbonyl
 Cluster Complexes. A Mechanism and Its Role in the Synthesis of Bridging
 Germylene Ligands
;
_journal_issue 7
_journal_name_full Organometallics
_journal_page_first 2621
_journal_paper_doi 10.1021/om2007002
_journal_volume 31
_journal_year 2012
_chemical_formula_sum 'C81 H64 Ge5 Ir3 O7'
_chemical_formula_weight 2088.87
_chemical_name_systematic
; 
 ? 
;
_space_group_IT_number 15
_symmetry_cell_setting monoclinic
_symmetry_space_group_name_Hall '-C 2yc'
_symmetry_space_group_name_H-M 'C 1 2/c 1'
_atom_sites_solution_hydrogens geom
_atom_sites_solution_primary direct
_atom_sites_solution_secondary difmap
_audit_creation_method SHELXL-97
_cell_angle_alpha 90.00
_cell_angle_beta 94.2320(10)
_cell_angle_gamma 90.00
_cell_formula_units_Z 8
_cell_length_a 24.9277(10)
_cell_length_b 20.8199(8)
_cell_length_c 29.1842(11)
_cell_measurement_reflns_used 7864
_cell_measurement_temperature 294(2)
_cell_measurement_theta_max 27.76
_cell_measurement_theta_min 2.40
_cell_volume 15105.1(10)
_computing_cell_refinement 'SAINT+  V6.45 (Bruker, 2003)'
_computing_data_collection 'SMART V5.632 (Bruker, 2005)'
_computing_data_reduction 'SAINT+  V6.45'
_computing_molecular_graphics 'SHELXTL V6.1 (Sheldrick, 2000)'
_computing_publication_material 'SHELXTL V6.1'
_computing_structure_refinement 'SHELXL-97 (Sheldrick, 1997)'
_computing_structure_solution 'SHELXS-97 (Sheldrick, 1990)'
_diffrn_ambient_temperature 294(2)
_diffrn_measured_fraction_theta_full 1.000
_diffrn_measured_fraction_theta_max 1.000
_diffrn_measurement_device_type 'Bruker SMART APEX CCD diffractometer'
_diffrn_measurement_method 'omega scans'
_diffrn_radiation_monochromator graphite
_diffrn_radiation_source 'fine-focus sealed tube'
_diffrn_radiation_type MoK\a
_diffrn_radiation_wavelength 0.71073
_diffrn_reflns_av_R_equivalents 0.0488
_diffrn_reflns_av_sigmaI/netI 0.0317
_diffrn_reflns_limit_h_max 29
_diffrn_reflns_limit_h_min -29
_diffrn_reflns_limit_k_max 24
_diffrn_reflns_limit_k_min -24
_diffrn_reflns_limit_l_max 34
_diffrn_reflns_limit_l_min -34
_diffrn_reflns_number 93015
_diffrn_reflns_theta_full 25.03
_diffrn_reflns_theta_max 25.03
_diffrn_reflns_theta_min 1.28
_diffrn_standards_decay_% <1
_exptl_absorpt_coefficient_mu 7.277
_exptl_absorpt_correction_T_max 1.000
_exptl_absorpt_correction_T_min 0.660
_exptl_absorpt_correction_type multi-scan
_exptl_absorpt_process_details '(SADABS, Bruker, 1997)'
_exptl_crystal_colour orange
_exptl_crystal_density_diffrn 1.837
_exptl_crystal_density_method 'not measured'
_exptl_crystal_description block
_exptl_crystal_F_000 7976
_exptl_crystal_size_max 0.20
_exptl_crystal_size_mid 0.16
_exptl_crystal_size_min 0.10
_refine_diff_density_max 2.156
_refine_diff_density_min -1.588
_refine_diff_density_rms 0.119
_refine_ls_extinction_method none
_refine_ls_goodness_of_fit_ref 1.027
_refine_ls_hydrogen_treatment constr
_refine_ls_matrix_type full
_refine_ls_number_parameters 741
_refine_ls_number_reflns 13350
_refine_ls_number_restraints 0
_refine_ls_restrained_S_all 1.027
_refine_ls_R_factor_all 0.0632
_refine_ls_R_factor_gt 0.0422
_refine_ls_shift/su_max 0.028
_refine_ls_shift/su_mean 0.001
_refine_ls_structure_factor_coef Fsqd
_refine_ls_weighting_details 'calc w=1/[\s^2^(Fo^2^)+(0.0467P)^2^+115.3354P] where P=(Fo^2^+2Fc^2^)/3'
_refine_ls_weighting_scheme calc
_refine_ls_wR_factor_gt 0.0988
_refine_ls_wR_factor_ref 0.1109
_reflns_number_gt 10016
_reflns_number_total 13350
_reflns_threshold_expression >2sigma(I)
_cod_data_source_file om2007002_si_002.cif
_cod_data_source_block 6
_cod_depositor_comments
;
The following automatic conversions were performed:

'_symmetry_cell_setting' value 'Monoclinic' changed to 'monoclinic'
according to /home/saulius/struct/CIF-dictionaries/cif_core.dic
dictionary named 'cif_core.dic' version 2.4.1 from
2010-06-29.

'_exptl_absorpt_correction_type' value 'Multi-scan'
changed to 'multi-scan' according to
/home/saulius/struct/CIF-dictionaries/cif_core.dic dictionary named
'cif_core.dic' version 2.4.1 from 2010-06-29.

Automatic conversion script
Id: cif_fix_values 1715 2011-07-08 13:25:40Z adriana 
;
_cod_original_sg_symbol_H-M C2/c
_cod_database_code 4077848

loop_
_symmetry_equiv_pos_as_xyz
'x, y, z'
'-x, y, -z+1/2'
'x+1/2, y+1/2, z'
'-x+1/2, y+1/2, -z+1/2'
'-x, -y, -z'
'x, -y, z-1/2'
'-x+1/2, -y+1/2, -z'
'x+1/2, -y+1/2, z-1/2'

loop_
_atom_site_label
_atom_site_type_symbol
_atom_site_fract_x
_atom_site_fract_y
_atom_site_fract_z
_atom_site_U_iso_or_equiv
_atom_site_adp_type
_atom_site_occupancy
_atom_site_symmetry_multiplicity
_atom_site_calc_flag
_atom_site_refinement_flags
_atom_site_disorder_assembly
_atom_site_disorder_group
Ir1 Ir 0.270823(14) 1.000080(15) 0.062501(11) 0.05778(10) Uani 1 1 d . . .
Ir2 Ir 0.301653(13) 0.988358(14) 0.158387(11) 0.05572(10) Uani 1 1 d . . .
Ir3 Ir 0.196453(14) 0.946178(16) 0.126431(11) 0.06009(10) Uani 1 1 d . . .
Ge1 Ge 0.17805(4) 0.95780(5) 0.04219(3) 0.0666(2) Uani 1 1 d . . .
Ge2 Ge 0.36228(4) 1.02833(4) 0.10075(3) 0.0655(2) Uani 1 1 d . . .
Ge3 Ge 0.23174(4) 0.95100(4) 0.20996(3) 0.0643(2) Uani 1 1 d . D .
Ge4 Ge 0.10244(5) 0.90186(6) 0.13387(4) 0.1017(4) Uani 1 1 d . E .
Ge5 Ge 0.28197(4) 1.03351(4) -0.01993(3) 0.0675(2) Uani 1 1 d . F .
O1 O 0.1256(3) 1.0156(4) 0.0291(2) 0.097(2) Uani 1 1 d . . .
H1 H 0.1288 1.0453 0.0475 0.145 Uiso 1 1 calc R . .
O11 O 0.2281(4) 1.1357(3) 0.0705(2) 0.110(3) Uani 1 1 d . . .
O12 O 0.3227(3) 0.8719(3) 0.0428(2) 0.0841(19) Uani 1 1 d . . .
O21 O 0.2653(3) 1.1231(3) 0.1807(2) 0.0850(19) Uani 1 1 d . . .
O22 O 0.3478(3) 0.8547(3) 0.1488(2) 0.089(2) Uani 1 1 d . . .
O31 O 0.1519(3) 1.0810(3) 0.1375(2) 0.089(2) Uani 1 1 d . . .
O32 O 0.2288(4) 0.8061(3) 0.1188(3) 0.106(2) Uani 1 1 d . . .
C11 C 0.2441(4) 1.0845(5) 0.0681(3) 0.076(3) Uani 1 1 d . . .
C12 C 0.3022(4) 0.9194(4) 0.0501(3) 0.065(2) Uani 1 1 d . . .
C21 C 0.2780(3) 1.0730(4) 0.1711(3) 0.060(2) Uani 1 1 d . . .
C22 C 0.3297(4) 0.9043(4) 0.1516(3) 0.064(2) Uani 1 1 d . . .
C31 C 0.1680(4) 1.0305(5) 0.1332(3) 0.071(2) Uani 1 1 d . . .
C32 C 0.2177(4) 0.8590(5) 0.1217(3) 0.077(3) Uani 1 1 d . . .
C33 C 0.3611(4) 1.0012(4) 0.2133(3) 0.072(2) Uani 1 1 d . . .
C34 C 0.3869(4) 1.0583(6) 0.2214(4) 0.101(4) Uani 1 1 d . . .
H34 H 0.3780 1.0929 0.2023 0.121 Uiso 1 1 calc R . .
C35 C 0.4263(6) 1.0667(7) 0.2574(6) 0.148(6) Uani 1 1 d . . .
H35 H 0.4429 1.1064 0.2618 0.178 Uiso 1 1 calc R . .
C36 C 0.4410(7) 1.0159(9) 0.2867(6) 0.168(8) Uani 1 1 d . . .
H36 H 0.4679 1.0206 0.3103 0.202 Uiso 1 1 calc R . .
C37 C 0.4147(7) 0.9594(8) 0.2795(5) 0.149(6) Uani 1 1 d . . .
H37 H 0.4233 0.9251 0.2992 0.179 Uiso 1 1 calc R . .
C38 C 0.3749(5) 0.9509(6) 0.2433(4) 0.104(4) Uani 1 1 d . . .
H38 H 0.3576 0.9114 0.2394 0.125 Uiso 1 1 calc R . .
C39 C 0.1665(4) 0.8905(4) -0.0034(3) 0.069(2) Uani 1 1 d . . .
C40 C 0.1942(4) 0.8347(5) 0.0013(4) 0.096(3) Uani 1 1 d . . .
H40 H 0.2168 0.8276 0.0276 0.115 Uiso 1 1 calc R . .
C41 C 0.1895(5) 0.7869(5) -0.0331(4) 0.103(4) Uani 1 1 d . . .
H41 H 0.2092 0.7491 -0.0293 0.124 Uiso 1 1 calc R . .
C42 C 0.1563(5) 0.7955(6) -0.0719(4) 0.105(4) Uani 1 1 d . . .
H42 H 0.1539 0.7645 -0.0949 0.126 Uiso 1 1 calc R . .
C43 C 0.1268(5) 0.8501(7) -0.0762(4) 0.115(4) Uani 1 1 d . . .
H43 H 0.1033 0.8557 -0.1021 0.138 Uiso 1 1 calc R . .
C44 C 0.1309(4) 0.8985(5) -0.0424(3) 0.088(3) Uani 1 1 d . . .
H44 H 0.1102 0.9355 -0.0460 0.106 Uiso 1 1 calc R . .
C45 C 0.3927(3) 1.1146(3) 0.1075(3) 0.087(3) Uani 1 1 d G . .
C46 C 0.3607(3) 1.1683(3) 0.1132(3) 0.127(5) Uani 1 1 d G . .
H46 H 0.3237 1.1638 0.1139 0.153 Uiso 1 1 calc R . .
C47 C 0.3842(4) 1.2288(3) 0.1179(4) 0.156(7) Uani 1 1 d G . .
H47 H 0.3628 1.2647 0.1218 0.187 Uiso 1 1 calc R . .
C48 C 0.4396(4) 1.2355(3) 0.1169(4) 0.167(7) Uani 1 1 d G . .
H48 H 0.4552 1.2760 0.1201 0.200 Uiso 1 1 calc R . .
C49 C 0.4715(3) 1.1818(4) 0.1112(4) 0.162(7) Uani 1 1 d G . .
H49 H 0.5086 1.1863 0.1105 0.194 Uiso 1 1 calc R . .
C50 C 0.4481(3) 1.1214(3) 0.1064(3) 0.117(4) Uani 1 1 d G . .
H50 H 0.4694 1.0854 0.1026 0.140 Uiso 1 1 calc R . .
C51 C 0.4224(4) 0.9724(4) 0.0876(3) 0.071(2) Uani 1 1 d . . .
C52 C 0.4536(4) 0.9456(5) 0.1226(4) 0.098(3) Uani 1 1 d . . .
H52 H 0.4466 0.9541 0.1529 0.118 Uiso 1 1 calc R . .
C53 C 0.4958(5) 0.9055(7) 0.1131(6) 0.133(5) Uani 1 1 d . . .
H53 H 0.5167 0.8870 0.1373 0.159 Uiso 1 1 calc R . .
C54 C 0.5073(5) 0.8926(7) 0.0697(7) 0.131(6) Uani 1 1 d . . .
H54 H 0.5361 0.8659 0.0643 0.157 Uiso 1 1 calc R . .
C55 C 0.4765(6) 0.9189(7) 0.0333(6) 0.131(5) Uani 1 1 d . . .
H55 H 0.4840 0.9101 0.0032 0.157 Uiso 1 1 calc R . .
C56 C 0.4332(5) 0.9595(5) 0.0427(4) 0.101(3) Uani 1 1 d . . .
H56 H 0.4119 0.9776 0.0186 0.121 Uiso 1 1 calc R . .
C57 C 0.2060(4) 1.0205(4) 0.2479(3) 0.065(2) Uani 1 1 d . . .
C58 C 0.1548(4) 1.0446(5) 0.2432(3) 0.079(3) Uani 1 1 d . . .
H58 H 0.1295 1.0249 0.2229 0.095 Uiso 1 1 calc R . .
C59 C 0.1396(5) 1.0976(6) 0.2679(4) 0.100(4) Uani 1 1 d . . .
H59 H 0.1049 1.1139 0.2635 0.120 Uiso 1 1 calc R . .
C60 C 0.1763(7) 1.1256(6) 0.2990(4) 0.109(4) Uani 1 1 d . . .
H60 H 0.1661 1.1604 0.3163 0.131 Uiso 1 1 calc R . .
C61 C 0.2278(6) 1.1026(6) 0.3046(4) 0.107(4) Uani 1 1 d . . .
H61 H 0.2528 1.1216 0.3255 0.128 Uiso 1 1 calc R . .
C62 C 0.2419(4) 1.0514(5) 0.2790(3) 0.083(3) Uani 1 1 d . . .
H62 H 0.2772 1.0366 0.2825 0.099 Uiso 1 1 calc R . .
C63 C 0.2462(6) 0.8789(5) 0.2514(4) 0.105(2) Uani 1 1 d . . .
C64 C 0.2626(5) 0.8192(5) 0.2386(4) 0.105(2) Uani 1 1 d . D .
H64 H 0.2662 0.8114 0.2076 0.126 Uiso 1 1 calc R . .
C65 C 0.2739(5) 0.7700(5) 0.2694(4) 0.105(2) Uani 1 1 d . . .
H65 H 0.2728 0.7274 0.2599 0.126 Uiso 1 1 calc R A 3
C69 C 0.1039(9) 0.8374(9) 0.1861(6) 0.188(5) Uani 1 1 d . . .
C73 C 0.1160(8) 0.8167(8) 0.2688(6) 0.188(5) Uani 1 1 d . . .
H73 H 0.1111 0.8323 0.2980 0.226 Uiso 1 1 calc R B 5
C74 C 0.1152(8) 0.8571(8) 0.2305(6) 0.188(5) Uani 1 1 d . E .
H74 H 0.1229 0.9003 0.2356 0.226 Uiso 1 1 calc R . .
C75 C 0.0716(6) 0.8540(9) 0.0800(5) 0.152(3) Uani 1 1 d . . .
C76 C 0.0943(6) 0.7983(8) 0.0649(5) 0.152(3) Uani 1 1 d . E .
H76 H 0.1263 0.7839 0.0798 0.182 Uiso 1 1 calc R . .
C77 C 0.0712(6) 0.7626(9) 0.0283(5) 0.152(3) Uani 1 1 d . . .
H77 H 0.0853 0.7231 0.0204 0.182 Uiso 1 1 calc R E .
C78 C 0.0270(6) 0.7878(8) 0.0043(5) 0.152(3) Uani 1 1 d . E .
H78 H 0.0107 0.7627 -0.0191 0.182 Uiso 1 1 calc R . .
C79 C 0.0039(6) 0.8482(8) 0.0118(5) 0.152(3) Uani 1 1 d . . .
H79 H -0.0235 0.8661 -0.0074 0.182 Uiso 1 1 calc R E .
C80 C 0.0277(6) 0.8790(8) 0.0525(5) 0.152(3) Uani 1 1 d . E .
H80 H 0.0131 0.9179 0.0613 0.182 Uiso 1 1 calc R . .
C81 C 0.0494(5) 0.9696(9) 0.1469(4) 0.119(5) Uani 1 1 d . . .
C82 C 0.0197(5) 0.9663(11) 0.1833(4) 0.170(8) Uani 1 1 d . E .
H82 H 0.0251 0.9325 0.2039 0.203 Uiso 1 1 calc R . .
C83 C -0.0179(7) 1.0112(13) 0.1908(5) 0.211(12) Uani 1 1 d . . .
H83 H -0.0390 1.0066 0.2156 0.254 Uiso 1 1 calc R E .
C84 C -0.0253(7) 1.0625(13) 0.1628(6) 0.202(11) Uani 1 1 d . E .
H84 H -0.0496 1.0943 0.1698 0.243 Uiso 1 1 calc R . .
C85 C 0.0030(6) 1.0683(10) 0.1234(6) 0.169(7) Uani 1 1 d . . .
H85 H -0.0029 1.1024 0.1030 0.202 Uiso 1 1 calc R E .
C86 C 0.0413(5) 1.0193(9) 0.1161(6) 0.143(6) Uani 1 1 d . E .
H86 H 0.0610 1.0209 0.0903 0.172 Uiso 1 1 calc R . .
C87 C 0.3190(6) 1.1156(7) -0.0249(5) 0.135(2) Uani 1 1 d . . .
C88 C 0.3616(6) 1.1336(7) -0.0045(5) 0.135(2) Uani 1 1 d . F .
H88 H 0.3785 1.1036 0.0152 0.162 Uiso 1 1 calc R . .
C89 C 0.3878(6) 1.1926(7) -0.0070(5) 0.135(2) Uani 1 1 d . . .
H89 H 0.4203 1.2002 0.0099 0.162 Uiso 1 1 calc R F .
C90 C 0.3671(6) 1.2333(7) -0.0315(5) 0.135(2) Uani 1 1 d . F .
H90 H 0.3867 1.2652 -0.0449 0.162 Uiso 1 1 calc R C 7
C93 C 0.3200(5) 0.9708(7) -0.0546(4) 0.1128(17) Uani 1 1 d . . .
C94 C 0.3678(5) 0.9864(6) -0.0740(4) 0.1128(17) Uani 1 1 d . F .
H94 H 0.3824 1.0272 -0.0693 0.135 Uiso 1 1 calc R . .
C95 C 0.3945(5) 0.9418(6) -0.1004(4) 0.1128(17) Uani 1 1 d . . .
H95 H 0.4264 0.9522 -0.1133 0.135 Uiso 1 1 calc R F .
C96 C 0.3713(5) 0.8818(6) -0.1066(4) 0.1128(17) Uani 1 1 d . F .
H96 H 0.3882 0.8522 -0.1246 0.135 Uiso 1 1 calc R . .
C97 C 0.3258(5) 0.8637(7) -0.0882(4) 0.1128(17) Uani 1 1 d . . .
H97 H 0.3119 0.8225 -0.0925 0.135 Uiso 1 1 calc R F .
C98 C 0.3006(5) 0.9087(6) -0.0624(4) 0.1128(17) Uani 1 1 d . F .
H98 H 0.2689 0.8970 -0.0496 0.135 Uiso 1 1 calc R . .
C99 C 0.2135(4) 1.0486(5) -0.0564(3) 0.075(3) Uani 1 1 d . . .
C100 C 0.1778(6) 1.0946(6) -0.0436(4) 0.122(5) Uani 1 1 d . F .
H100 H 0.1856 1.1176 -0.0166 0.147 Uiso 1 1 calc R . .
C101 C 0.1302(6) 1.1076(7) -0.0701(5) 0.136(6) Uani 1 1 d . . .
H101 H 0.1074 1.1399 -0.0612 0.163 Uiso 1 1 calc R F .
C102 C 0.1173(5) 1.0741(7) -0.1080(5) 0.111(4) Uani 1 1 d . F .
H102 H 0.0849 1.0818 -0.1249 0.134 Uiso 1 1 calc R . .
C103 C 0.1515(5) 1.0289(6) -0.1220(4) 0.102(3) Uani 1 1 d . . .
H103 H 0.1429 1.0059 -0.1488 0.122 Uiso 1 1 calc R F .
C104 C 0.1990(4) 1.0170(5) -0.0963(3) 0.086(3) Uani 1 1 d . F .
H104 H 0.2222 0.9861 -0.1066 0.104 Uiso 1 1 calc R . .
C66A C 0.287(2) 0.786(2) 0.3151(16) 0.105(2) Uani 0.33(3) 1 d P D 3
H66A H 0.3015 0.7540 0.3348 0.126 Uiso 0.33(3) 1 calc PR D 3
C67A C 0.280(3) 0.8467(18) 0.3321(14) 0.105(2) Uani 0.33(3) 1 d P D 3
H67A H 0.2846 0.8561 0.3633 0.126 Uiso 0.33(3) 1 calc PR D 3
C68A C 0.264(3) 0.891(2) 0.3009(14) 0.105(2) Uani 0.33(3) 1 d P D 3
H68A H 0.2652 0.9338 0.3106 0.126 Uiso 0.33(3) 1 calc PR D 3
C70A C 0.1205(17) 0.7739(16) 0.1887(11) 0.188(5) Uani 0.549(15) 1 d P E 5
H70A H 0.1316 0.7573 0.1613 0.226 Uiso 0.549(15) 1 calc PR E 5
C71A C 0.1231(16) 0.7344(16) 0.2220(11) 0.188(5) Uani 0.549(15) 1 d P E 5
H71A H 0.1236 0.6907 0.2156 0.226 Uiso 0.549(15) 1 calc PR E 5
C72A C 0.1249(19) 0.7507(17) 0.2605(11) 0.188(5) Uani 0.549(15) 1 d P E 5
H72A H 0.1317 0.7217 0.2845 0.226 Uiso 0.549(15) 1 calc PR E 5
C91A C 0.3108(11) 1.2289(12) -0.0383(9) 0.135(2) Uani 0.561(10) 1 d P F 7
H91A H 0.2896 1.2653 -0.0430 0.162 Uiso 0.561(10) 1 calc PR F 7
C92A C 0.2886(11) 1.1696(12) -0.0379(9) 0.135(2) Uani 0.561(10) 1 d P F 7
H92A H 0.2522 1.1647 -0.0465 0.162 Uiso 0.561(10) 1 calc PR F 7
C66B C 0.2556(14) 0.7776(10) 0.3134(7) 0.121(9) Uani 0.67(3) 1 d P D 4
H66B H 0.2552 0.7426 0.3332 0.146 Uiso 0.67(3) 1 calc PR D 4
C67B C 0.2385(13) 0.8359(9) 0.3273(6) 0.106(8) Uani 0.67(3) 1 d P D 4
H67B H 0.2324 0.8423 0.3580 0.128 Uiso 0.67(3) 1 calc PR D 4
C68B C 0.2299(11) 0.8866(8) 0.2962(5) 0.085(6) Uani 0.67(3) 1 d P D 4
H68B H 0.2137 0.9245 0.3049 0.102 Uiso 0.67(3) 1 calc PR D 4
C70B C 0.042(2) 0.813(3) 0.1808(13) 0.28(4) Uani 0.451(15) 1 d P E 6
H70B H 0.0166 0.8271 0.1582 0.335 Uiso 0.451(15) 1 calc PR E 6
C71B C 0.032(3) 0.769(2) 0.2131(13) 0.25(4) Uani 0.451(15) 1 d P E 6
H71B H -0.0002 0.7467 0.2108 0.300 Uiso 0.451(15) 1 calc PR E 6
C72B C 0.0655(19) 0.758(2) 0.2459(14) 0.167(18) Uani 0.451(15) 1 d P E 6
H72B H 0.0650 0.7175 0.2596 0.201 Uiso 0.451(15) 1 calc PR E 6
C2S C -0.0305 0.2642 0.2076 0.514 Uiso 1 1 d . . .
H2S H -0.0559 0.2852 0.1880 0.617 Uiso 1 1 calc R . .
C1S C 0.0506 0.2587 0.2332 0.379 Uiso 1 1 d . . .
H1S H 0.0861 0.2724 0.2328 0.454 Uiso 1 1 calc R . .
C3S C 0.0278 0.2377 0.1786 0.570 Uiso 1 1 d . . .
H3S H 0.0386 0.2222 0.1509 0.684 Uiso 1 1 calc R . .
C91B C 0.3571(13) 1.1932(14) -0.0856(12) 0.135(2) Uani 0.439(10) 1 d P F 8
H91B H 0.3667 1.2083 -0.1138 0.162 Uiso 0.439(10) 1 calc PR F 8
C92B C 0.3314(13) 1.1329(15) -0.0769(12) 0.135(2) Uani 0.439(10) 1 d P F 8
H92B H 0.3221 1.1045 -0.1008 0.162 Uiso 0.439(10) 1 calc PR F 8

loop_
_atom_site_aniso_label
_atom_site_aniso_U_11
_atom_site_aniso_U_22
_atom_site_aniso_U_33
_atom_site_aniso_U_23
_atom_site_aniso_U_13
_atom_site_aniso_U_12
Ir1 0.0672(2) 0.05462(18) 0.05275(18) 0.00320(14) 0.01285(15) 0.01406(15)
Ir2 0.0633(2) 0.04978(17) 0.05482(18) -0.00055(13) 0.00913(15) 0.00550(14)
Ir3 0.0666(2) 0.0589(2) 0.05610(19) -0.00278(14) 0.01346(15) 0.00022(15)
Ge1 0.0691(6) 0.0729(6) 0.0581(5) -0.0056(4) 0.0067(4) 0.0141(5)
Ge2 0.0644(6) 0.0545(5) 0.0802(6) -0.0001(4) 0.0225(5) 0.0064(4)
Ge3 0.0826(6) 0.0581(5) 0.0538(5) -0.0002(4) 0.0154(4) -0.0008(4)
Ge4 0.0992(9) 0.1173(9) 0.0938(8) -0.0368(7) 0.0427(7) -0.0448(7)
Ge5 0.0851(7) 0.0638(5) 0.0550(5) 0.0048(4) 0.0156(5) 0.0090(5)
O1 0.085(5) 0.116(6) 0.089(5) -0.015(4) 0.000(4) 0.034(4)
O11 0.167(8) 0.074(4) 0.090(5) 0.004(4) 0.025(5) 0.062(5)
O12 0.102(5) 0.060(4) 0.090(5) -0.010(3) 0.004(4) 0.023(4)
O21 0.100(5) 0.056(4) 0.102(5) -0.006(3) 0.030(4) 0.012(3)
O22 0.103(5) 0.061(4) 0.103(5) -0.004(3) 0.009(4) 0.024(4)
O31 0.092(5) 0.076(4) 0.101(5) -0.009(4) 0.020(4) 0.022(4)
O32 0.162(8) 0.055(4) 0.097(5) -0.005(4) -0.008(5) 0.004(4)
C11 0.083(7) 0.088(7) 0.060(5) 0.008(5) 0.016(5) 0.020(5)
C12 0.083(6) 0.057(5) 0.057(5) 0.001(4) 0.006(4) 0.005(5)
C21 0.058(5) 0.063(5) 0.060(5) 0.006(4) 0.010(4) 0.004(4)
C22 0.082(6) 0.050(5) 0.057(5) 0.002(4) -0.004(4) 0.004(4)
C31 0.073(6) 0.078(6) 0.063(5) -0.008(5) 0.012(4) 0.010(5)
C32 0.099(7) 0.071(6) 0.062(5) 0.001(5) 0.007(5) -0.006(5)
C33 0.066(6) 0.072(6) 0.076(6) -0.018(5) -0.005(5) 0.002(5)
C34 0.092(8) 0.094(8) 0.113(9) -0.023(7) -0.027(7) 0.011(6)
C35 0.128(12) 0.109(10) 0.198(16) -0.056(11) -0.052(12) 0.014(9)
C36 0.157(15) 0.153(15) 0.178(16) -0.040(13) -0.097(13) 0.031(12)
C37 0.189(16) 0.126(12) 0.122(11) -0.011(9) -0.065(11) 0.043(11)
C38 0.126(10) 0.098(8) 0.082(7) 0.002(6) -0.035(7) 0.018(7)
C39 0.071(6) 0.075(6) 0.063(5) -0.003(4) 0.011(4) 0.002(5)
C40 0.098(8) 0.089(7) 0.097(8) -0.004(6) -0.015(6) 0.023(6)
C41 0.093(8) 0.090(8) 0.125(10) -0.022(7) -0.004(7) 0.019(6)
C42 0.118(10) 0.096(8) 0.098(8) -0.030(7) -0.012(7) 0.000(7)
C43 0.122(10) 0.123(10) 0.093(8) -0.012(8) -0.035(7) -0.001(8)
C44 0.082(7) 0.099(8) 0.082(7) 0.001(6) -0.004(6) 0.015(6)
C45 0.089(7) 0.064(6) 0.114(8) -0.001(5) 0.041(6) -0.007(5)
C46 0.135(11) 0.054(6) 0.207(14) -0.001(7) 0.103(10) -0.004(6)
C47 0.175(15) 0.070(8) 0.239(18) -0.016(9) 0.120(14) -0.013(9)
C48 0.172(16) 0.075(9) 0.26(2) -0.024(11) 0.078(15) -0.039(10)
C49 0.121(12) 0.107(11) 0.26(2) -0.009(12) 0.030(12) -0.040(10)
C50 0.108(10) 0.082(8) 0.162(12) -0.013(8) 0.026(9) -0.017(7)
C51 0.065(6) 0.059(5) 0.092(7) -0.013(5) 0.025(5) 0.005(4)
C52 0.072(7) 0.109(9) 0.111(9) -0.030(7) -0.003(6) 0.021(6)
C53 0.095(10) 0.141(12) 0.155(13) -0.044(10) -0.040(9) 0.040(9)
C54 0.077(9) 0.110(10) 0.205(17) -0.046(11) 0.008(10) 0.024(7)
C55 0.110(11) 0.122(11) 0.167(14) -0.042(10) 0.062(10) 0.024(9)
C56 0.095(8) 0.102(8) 0.109(9) 0.008(7) 0.033(7) 0.020(7)
C57 0.080(6) 0.062(5) 0.056(5) -0.001(4) 0.017(4) -0.003(5)
C58 0.081(7) 0.087(7) 0.073(6) 0.000(5) 0.028(5) -0.010(5)
C59 0.115(10) 0.096(8) 0.097(8) 0.004(7) 0.054(7) 0.020(7)
C60 0.169(14) 0.076(7) 0.090(8) -0.015(6) 0.061(9) 0.002(8)
C61 0.147(12) 0.094(8) 0.080(7) -0.021(6) 0.021(8) -0.007(8)
C62 0.099(8) 0.090(7) 0.059(5) -0.002(5) 0.007(5) 0.011(6)
C63 0.172(7) 0.068(3) 0.077(4) 0.008(3) 0.016(4) 0.000(4)
C64 0.172(7) 0.068(3) 0.077(4) 0.008(3) 0.016(4) 0.000(4)
C65 0.172(7) 0.068(3) 0.077(4) 0.008(3) 0.016(4) 0.000(4)
C69 0.288(12) 0.150(7) 0.141(7) -0.022(6) 0.120(9) -0.083(8)
C73 0.288(12) 0.150(7) 0.141(7) -0.022(6) 0.120(9) -0.083(8)
C74 0.288(12) 0.150(7) 0.141(7) -0.022(6) 0.120(9) -0.083(8)
C75 0.130(6) 0.195(7) 0.134(5) -0.077(5) 0.040(4) -0.065(5)
C76 0.130(6) 0.195(7) 0.134(5) -0.077(5) 0.040(4) -0.065(5)
C77 0.130(6) 0.195(7) 0.134(5) -0.077(5) 0.040(4) -0.065(5)
C78 0.130(6) 0.195(7) 0.134(5) -0.077(5) 0.040(4) -0.065(5)
C79 0.130(6) 0.195(7) 0.134(5) -0.077(5) 0.040(4) -0.065(5)
C80 0.130(6) 0.195(7) 0.134(5) -0.077(5) 0.040(4) -0.065(5)
C81 0.066(7) 0.214(17) 0.077(8) -0.043(9) 0.007(6) -0.031(9)
C82 0.077(9) 0.35(3) 0.082(9) -0.037(12) 0.007(7) 0.036(12)
C83 0.133(14) 0.43(4) 0.072(9) 0.000(14) 0.000(9) 0.147(18)
C84 0.117(13) 0.39(3) 0.094(11) -0.026(16) 0.002(10) 0.097(17)
C85 0.102(11) 0.27(2) 0.133(13) -0.022(14) 0.006(10) 0.053(13)
C86 0.075(9) 0.225(19) 0.133(13) -0.077(13) 0.036(9) -0.009(10)
C87 0.145(6) 0.113(5) 0.144(6) 0.033(4) -0.001(5) -0.032(4)
C88 0.145(6) 0.113(5) 0.144(6) 0.033(4) -0.001(5) -0.032(4)
C89 0.145(6) 0.113(5) 0.144(6) 0.033(4) -0.001(5) -0.032(4)
C90 0.145(6) 0.113(5) 0.144(6) 0.033(4) -0.001(5) -0.032(4)
C93 0.116(4) 0.129(4) 0.098(3) -0.028(3) 0.038(3) 0.011(3)
C94 0.116(4) 0.129(4) 0.098(3) -0.028(3) 0.038(3) 0.011(3)
C95 0.116(4) 0.129(4) 0.098(3) -0.028(3) 0.038(3) 0.011(3)
C96 0.116(4) 0.129(4) 0.098(3) -0.028(3) 0.038(3) 0.011(3)
C97 0.116(4) 0.129(4) 0.098(3) -0.028(3) 0.038(3) 0.011(3)
C98 0.116(4) 0.129(4) 0.098(3) -0.028(3) 0.038(3) 0.011(3)
C99 0.084(7) 0.080(6) 0.061(5) 0.013(5) 0.017(5) 0.019(5)
C100 0.162(12) 0.138(11) 0.066(6) 0.012(7) -0.003(7) 0.079(10)
C101 0.161(13) 0.160(13) 0.088(9) 0.021(9) 0.023(9) 0.102(11)
C102 0.094(9) 0.141(11) 0.100(9) 0.023(8) 0.014(7) 0.031(8)
C103 0.093(8) 0.118(9) 0.092(8) 0.001(7) -0.015(7) 0.012(7)
C104 0.089(7) 0.096(7) 0.075(6) 0.004(6) 0.011(6) 0.013(6)
C66A 0.172(7) 0.068(3) 0.077(4) 0.008(3) 0.016(4) 0.000(4)
C67A 0.172(7) 0.068(3) 0.077(4) 0.008(3) 0.016(4) 0.000(4)
C68A 0.172(7) 0.068(3) 0.077(4) 0.008(3) 0.016(4) 0.000(4)
C70A 0.288(12) 0.150(7) 0.141(7) -0.022(6) 0.120(9) -0.083(8)
C71A 0.288(12) 0.150(7) 0.141(7) -0.022(6) 0.120(9) -0.083(8)
C72A 0.288(12) 0.150(7) 0.141(7) -0.022(6) 0.120(9) -0.083(8)
C91A 0.145(6) 0.113(5) 0.144(6) 0.033(4) -0.001(5) -0.032(4)
C92A 0.145(6) 0.113(5) 0.144(6) 0.033(4) -0.001(5) -0.032(4)
C66B 0.20(3) 0.077(12) 0.088(12) 0.023(10) 0.005(16) -0.039(15)
C67B 0.17(3) 0.080(12) 0.065(10) 0.011(8) 0.007(12) -0.015(13)
C68B 0.127(18) 0.074(9) 0.054(8) 0.005(7) 0.007(9) -0.004(10)
C70B 0.37(8) 0.33(6) 0.11(3) 0.07(3) -0.08(4) -0.28(6)
C71B 0.40(9) 0.26(5) 0.10(3) -0.02(3) 0.05(4) -0.26(6)
C72B 0.20(4) 0.18(4) 0.12(3) 0.05(3) -0.02(3) -0.10(3)
C91B 0.145(6) 0.113(5) 0.144(6) 0.033(4) -0.001(5) -0.032(4)
C92B 0.145(6) 0.113(5) 0.144(6) 0.033(4) -0.001(5) -0.032(4)

loop_
_atom_type_symbol
_atom_type_description
_atom_type_scat_dispersion_real
_atom_type_scat_dispersion_imag
_atom_type_scat_source
C C 0.0033 0.0016 'International Tables Vol C Tables 4.2.6.8 and 6.1.1.4'
H H 0.0000 0.0000 'International Tables Vol C Tables 4.2.6.8 and 6.1.1.4'
O O 0.0106 0.0060 'International Tables Vol C Tables 4.2.6.8 and 6.1.1.4'
Ge Ge 0.1547 1.8001 'International Tables Vol C Tables 4.2.6.8 and 6.1.1.4'
Ir Ir -1.4442 7.9887 'International Tables Vol C Tables 4.2.6.8 and 6.1.1.4'

loop_
_geom_angle_atom_site_label_1
_geom_angle_atom_site_label_2
_geom_angle_atom_site_label_3
_geom_angle
_geom_angle_site_symmetry_3
C11 Ir1 C12 172.4(4) .
C11 Ir1 Ge1 91.3(3) .
C12 Ir1 Ge1 91.7(3) .
C11 Ir1 Ge2 93.3(3) .
C12 Ir1 Ge2 85.4(3) .
Ge1 Ir1 Ge2 166.28(3) .
C11 Ir1 Ge5 83.8(3) .
C12 Ir1 Ge5 89.2(2) .
Ge1 Ir1 Ge5 92.05(3) .
Ge2 Ir1 Ge5 101.30(3) .
C11 Ir1 Ir2 93.8(3) .
C12 Ir1 Ir2 91.5(2) .
Ge1 Ir1 Ir2 112.26(2) .
Ge2 Ir1 Ir2 54.54(2) .
Ge5 Ir1 Ir2 155.64(3) .
C11 Ir1 Ir3 93.3(3) .
C12 Ir1 Ir3 94.1(3) .
Ge1 Ir1 Ir3 53.35(2) .
Ge2 Ir1 Ir3 113.40(2) .
Ge5 Ir1 Ir3 145.28(3) .
Ir2 Ir1 Ir3 58.923(11) .
C22 Ir2 C21 174.0(3) .
C22 Ir2 C33 87.3(3) .
C21 Ir2 C33 86.8(3) .
C22 Ir2 Ge2 89.5(3) .
C21 Ir2 Ge2 92.0(2) .
C33 Ir2 Ge2 92.5(3) .
C22 Ir2 Ge3 93.1(3) .
C21 Ir2 Ge3 86.0(2) .
C33 Ir2 Ge3 93.6(3) .
Ge2 Ir2 Ge3 173.45(3) .
C22 Ir2 Ir3 91.1(3) .
C21 Ir2 Ir3 93.3(2) .
C33 Ir2 Ir3 149.3(3) .
Ge2 Ir2 Ir3 118.12(3) .
Ge3 Ir2 Ir3 55.87(2) .
C22 Ir2 Ir1 92.9(2) .
C21 Ir2 Ir1 92.7(2) .
C33 Ir2 Ir1 148.6(3) .
Ge2 Ir2 Ir1 56.06(3) .
Ge3 Ir2 Ir1 117.74(3) .
Ir3 Ir2 Ir1 62.116(12) .
C32 Ir3 C31 174.0(4) .
C32 Ir3 Ge1 93.0(3) .
C31 Ir3 Ge1 88.2(3) .
C32 Ir3 Ge3 91.7(3) .
C31 Ir3 Ge3 88.3(3) .
Ge1 Ir3 Ge3 167.59(3) .
C32 Ir3 Ge4 85.6(3) .
C31 Ir3 Ge4 88.5(3) .
Ge1 Ir3 Ge4 90.91(4) .
Ge3 Ir3 Ge4 100.90(4) .
C32 Ir3 Ir2 93.6(3) .
C31 Ir3 Ir2 91.3(3) .
Ge1 Ir3 Ir2 113.08(3) .
Ge3 Ir3 Ir2 55.11(2) .
Ge4 Ir3 Ir2 156.00(3) .
C32 Ir3 Ir1 97.2(3) .
C31 Ir3 Ir1 88.3(3) .
Ge1 Ir3 Ir1 54.14(2) .
Ge3 Ir3 Ir1 113.85(3) .
Ge4 Ir3 Ir1 144.97(3) .
Ir2 Ir3 Ir1 58.961(11) .
O1 Ge1 C39 105.6(4) .
O1 Ge1 Ir3 110.7(2) .
C39 Ge1 Ir3 128.1(3) .
O1 Ge1 Ir1 117.4(3) .
C39 Ge1 Ir1 120.3(3) .
Ir3 Ge1 Ir1 72.51(3) .
C45 Ge2 C51 105.6(3) .
C45 Ge2 Ir2 119.4(2) .
C51 Ge2 Ir2 116.5(3) .
C45 Ge2 Ir1 126.0(2) .
C51 Ge2 Ir1 116.9(3) .
Ir2 Ge2 Ir1 69.40(3) .
C63 Ge3 C57 105.8(4) .
C63 Ge3 Ir2 120.5(4) .
C57 Ge3 Ir2 112.4(3) .
C63 Ge3 Ir3 127.1(3) .
C57 Ge3 Ir3 118.0(3) .
Ir2 Ge3 Ir3 69.02(2) .
C75 Ge4 C81 106.5(7) .
C75 Ge4 C69 104.5(8) .
C81 Ge4 C69 107.5(7) .
C75 Ge4 Ir3 115.1(4) .
C81 Ge4 Ir3 112.9(4) .
C69 Ge4 Ir3 109.8(6) .
C93 Ge5 C87 107.3(6) .
C93 Ge5 C99 105.2(5) .
C87 Ge5 C99 102.5(5) .
C93 Ge5 Ir1 113.7(4) .
C87 Ge5 Ir1 113.3(5) .
C99 Ge5 Ir1 113.9(3) .
O11 C11 Ir1 178.5(8) .
O12 C12 Ir1 177.7(8) .
O21 C21 Ir2 176.6(8) .
O22 C22 Ir2 177.5(8) .
O31 C31 Ir3 178.8(9) .
O32 C32 Ir3 177.9(10) .
C34 C33 C38 117.1(10) .
C34 C33 Ir2 122.4(8) .
C38 C33 Ir2 120.4(7) .
C33 C34 C35 122.5(12) .
C36 C35 C34 120.4(14) .
C37 C36 C35 117.5(13) .
C36 C37 C38 122.1(14) .
C33 C38 C37 120.3(12) .
C40 C39 C44 118.0(9) .
C40 C39 Ge1 120.2(7) .
C44 C39 Ge1 121.7(7) .
C39 C40 C41 121.3(10) .
C42 C41 C40 120.7(11) .
C43 C42 C41 118.7(11) .
C42 C43 C44 121.6(11) .
C39 C44 C43 119.6(10) .
C46 C45 C50 120.0 .
C46 C45 Ge2 122.0(4) .
C50 C45 Ge2 118.0(4) .
C47 C46 C45 120.0 .
C48 C47 C46 120.0 .
C47 C48 C49 120.0 .
C48 C49 C50 120.0 .
C49 C50 C45 120.0 .
C52 C51 C56 119.5(9) .
C52 C51 Ge2 120.0(8) .
C56 C51 Ge2 120.5(8) .
C51 C52 C53 119.8(12) .
C54 C53 C52 121.8(14) .
C53 C54 C55 120.0(13) .
C54 C55 C56 118.6(13) .
C51 C56 C55 120.3(12) .
C58 C57 C62 116.5(9) .
C58 C57 Ge3 123.8(7) .
C62 C57 Ge3 119.4(7) .
C57 C58 C59 121.9(11) .
C60 C59 C58 119.3(12) .
C59 C60 C61 120.3(11) .
C62 C61 C60 119.1(12) .
C61 C62 C57 122.8(11) .
C64 C63 C68B 118.0(11) .
C64 C63 C68A 110(2) .
C68B C63 C68A 34.5(19) .
C64 C63 Ge3 125.1(8) .
C68B C63 Ge3 115.9(10) .
C68A C63 Ge3 119.6(17) .
C63 C64 C65 123.0(10) .
C64 C65 C66B 116.7(14) .
C64 C65 C66A 118(2) .
C66B C65 C66A 33(2) .
C74 C69 C70A 101(2) .
C74 C69 C70B 108(2) .
C70A C69 C70B 89(3) .
C74 C69 Ge4 120.3(13) .
C70A C69 Ge4 131.3(16) .
C70B C69 Ge4 100(2) .
C74 C73 C72A 116.2(19) .
C74 C73 C72B 98.1(18) .
C72A C73 C72B 53(2) .
C69 C74 C73 124.5(17) .
C76 C75 C80 116.9(14) .
C76 C75 Ge4 122.3(14) .
C80 C75 Ge4 120.6(13) .
C75 C76 C77 122.6(17) .
C78 C77 C76 117.5(17) .
C77 C78 C79 126.0(15) .
C78 C79 C80 112.3(17) .
C75 C80 C79 124.0(16) .
C82 C81 C86 119.4(17) .
C82 C81 Ge4 122.0(15) .
C86 C81 Ge4 118.5(10) .
C81 C82 C83 122(2) .
C84 C83 C82 120.9(18) .
C83 C84 C85 120.8(18) .
C84 C85 C86 116.5(19) .
C81 C86 C85 120.6(15) .
C88 C87 C92A 108.4(17) .
C88 C87 C92B 99.7(17) .
C92A C87 C92B 72.6(17) .
C88 C87 Ge5 128.6(13) .
C92A C87 Ge5 118.4(14) .
C92B C87 Ge5 112.9(15) .
C87 C88 C89 129.2(16) .
C90 C89 C88 117.9(16) .
C89 C90 C91A 114.8(17) .
C89 C90 C91B 102.9(16) .
C91A C90 C91B 76.8(16) .
C94 C93 C98 116.5(11) .
C94 C93 Ge5 121.4(10) .
C98 C93 Ge5 122.1(9) .
C93 C94 C95 121.6(13) .
C96 C95 C94 117.2(12) .
C97 C96 C95 123.9(12) .
C96 C97 C98 117.4(13) .
C97 C98 C93 123.4(12) .
C104 C99 C100 115.6(10) .
C104 C99 Ge5 123.4(7) .
C100 C99 Ge5 120.9(8) .
C99 C100 C101 121.5(12) .
C102 C101 C100 120.4(12) .
C101 C102 C103 119.8(12) .
C102 C103 C104 119.8(12) .
C99 C104 C103 122.8(11) .
C67A C66A C65 122(4) .
C66A C67A C68A 116(4) .
C67A C68A C63 126(4) .
C71A C70A C69 131(3) .
C72A C71A C70A 123(4) .
C71A C72A C73 117(4) .
C92A C91A C90 118(3) .
C91A C92A C87 122(3) .
C65 C66B C67B 120.2(16) .
C66B C67B C68B 121.2(17) .
C67B C68B C63 118.5(16) .
C71B C70B C69 112(4) .
C72B C71B C70B 121(4) .
C71B C72B C73 124(3) .
C3S C2S C1S 134.5 2
C3S C1S C2S 142.8 2
C1S C3S C2S 73.3 .
C92B C91B C90 107(2) .
C91B C92B C87 119(3) .

loop_
_geom_bond_atom_site_label_1
_geom_bond_atom_site_label_2
_geom_bond_distance
_geom_bond_site_symmetry_2
Ir1 C11 1.891(10) .
Ir1 C12 1.899(9) .
Ir1 Ge1 2.5044(11) .
Ir1 Ge2 2.5325(11) .
Ir1 Ge5 2.5391(9) .
Ir1 Ir2 2.8572(5) .
Ir1 Ir3 2.9475(5) .
Ir2 C22 1.900(9) .
Ir2 C21 1.905(9) .
Ir2 C33 2.118(9) .
Ir2 Ge2 2.4862(10) .
Ir2 Ge3 2.5091(10) .
Ir2 Ir3 2.8560(5) .
Ir3 C32 1.899(10) .
Ir3 C31 1.909(10) .
Ir3 Ge1 2.4793(9) .
Ir3 Ge3 2.5319(9) .
Ir3 Ge4 2.5428(12) .
Ge1 O1 1.797(6) .
Ge1 C39 1.938(9) .
Ge2 C45 1.954(5) .
Ge2 C51 1.958(9) .
Ge3 C63 1.945(10) .
Ge3 C57 1.959(8) .
Ge4 C75 1.970(14) .
Ge4 C81 1.988(16) .
Ge4 C69 2.030(18) .
Ge5 C93 1.941(11) .
Ge5 C87 1.952(14) .
Ge5 C99 1.970(10) .
O11 C11 1.141(10) .
O12 C12 1.140(9) .
O21 C21 1.131(9) .
O22 C22 1.133(9) .
O31 C31 1.135(10) .
O32 C32 1.140(11) .
C33 C34 1.365(13) .
C33 C38 1.392(13) .
C34 C35 1.394(17) .
C35 C36 1.39(2) .
C36 C37 1.36(2) .
C37 C38 1.407(16) .
C39 C40 1.354(13) .
C39 C44 1.401(12) .
C40 C41 1.412(14) .
C41 C42 1.363(15) .
C42 C43 1.354(16) .
C43 C44 1.408(15) .
C45 C46 1.3900 .
C45 C50 1.3900 .
C46 C47 1.3900 .
C47 C48 1.3900 .
C48 C49 1.3900 .
C49 C50 1.3900 .
C51 C52 1.358(14) .
C51 C56 1.383(14) .
C52 C53 1.388(15) .
C53 C54 1.345(19) .
C54 C55 1.379(19) .
C55 C56 1.413(15) .
C57 C58 1.370(13) .
C57 C62 1.384(13) .
C58 C59 1.385(14) .
C59 C60 1.368(17) .
C60 C61 1.369(17) .
C61 C62 1.361(14) .
C63 C64 1.369(14) .
C63 C68B 1.406(19) .
C63 C68A 1.50(5) .
C64 C65 1.379(13) .
C65 C66B 1.40(3) .
C65 C66A 1.39(5) .
C69 C74 1.37(2) .
C69 C70A 1.39(4) .
C69 C70B 1.62(5) .
C73 C74 1.40(2) .
C73 C72A 1.42(4) .
C73 C72B 1.85(4) .
C75 C76 1.38(2) .
C75 C80 1.41(2) .
C76 C77 1.392(16) .
C77 C78 1.36(2) .
C78 C79 1.41(2) .
C79 C80 1.440(17) .
C81 C82 1.342(16) .
C81 C86 1.38(2) .
C82 C83 1.35(2) .
C83 C84 1.35(3) .
C84 C85 1.40(2) .
C85 C86 1.43(2) .
C87 C88 1.236(18) .
C87 C92A 1.39(3) .
C87 C92B 1.61(3) .
C88 C89 1.396(17) .
C89 C90 1.201(17) .
C90 C91A 1.41(3) .
C90 C91B 1.79(3) .
C93 C94 1.394(16) .
C93 C98 1.394(17) .
C94 C95 1.406(14) .
C95 C96 1.383(16) .
C96 C97 1.345(15) .
C97 C98 1.382(14) .
C99 C104 1.361(13) .
C99 C100 1.379(13) .
C100 C101 1.394(17) .
C101 C102 1.326(17) .
C102 C103 1.353(15) .
C103 C104 1.376(14) .
C66A C67A 1.38(6) .
C67A C68A 1.34(5) .
C70A C71A 1.27(4) .
C71A C72A 1.17(4) .
C91A C92A 1.35(3) .
C66B C67B 1.36(3) .
C67B C68B 1.40(2) .
C70B C71B 1.35(5) .
C71B C72B 1.24(6) .
C2S C3S 1.8196 .
C2S C1S 1.8376 2
C1S C3S 1.7083 .
C1S C2S 1.8375 2
C91B C92B 1.44(4) .
